data_4333518
loop_
_publ_author_name
'Kazuhiko Matsumoto'
'Takaaki Oka'
'Toshiyuki Nohira'
'Rika Hagiwara'

_publ_contact_author_address
;
Graduate School of Energy Science, Kyoto University
Yoshida, Sakyo-ku, Kyoto 606-8501, Japan
;
_publ_contact_author_email k-matsumoto@energy.kyoto-u.ac.jp
_publ_contact_author_fax 81-75-753-4817
_publ_contact_author_name 'Kazuhiko Matsumoto'
_publ_contact_author_phone 81-75-753-4817
_publ_section_title
;
 Polymorphism of Alkali Bis(fluorosulfonyl)amides (M[N(SO2F)2], M = Na, K,
 and Cs)
;
_journal_name_full 'Inorganic Chemistry'
_journal_page_first 568
_journal_page_last 576
_journal_paper_doi 10.1021/ic3010486
_journal_volume 52
_journal_year 2013
_chemical_formula_moiety
;
(Cs +), (N(SO2F)2 -)
;
_chemical_formula_sum 'Cs F2 N O4 S2'
_chemical_formula_weight 313.04
_chemical_name_common Cs[N(SO2F)2]
_chemical_name_systematic
;
 ?
;
_space_group_IT_number 14
_symmetry_cell_setting monoclinic
_symmetry_space_group_name_Hall '-P 2yn'
_symmetry_space_group_name_H-M 'P 1 21/n 1'
_atom_sites_solution_hydrogens none
_atom_sites_solution_primary direct
_atom_sites_solution_secondary difmap
_audit_creation_method SHELXL-97
_cell_angle_alpha 90.00
_cell_angle_beta 91.225(2)
_cell_angle_gamma 90.00
_cell_formula_units_Z 4
_cell_length_a 7.6219(5)
_cell_length_b 8.6364(7)
_cell_length_c 10.0207(8)
_cell_measurement_reflns_used 6416
_cell_measurement_temperature 113
_cell_measurement_theta_max 54.98
_cell_measurement_theta_min 6.23
_cell_volume 659.47(9)
_computing_cell_refinement 'RAPID AUTO 2.40 (Rigaku 2006)'
_computing_data_collection 'Rigaku R-AXIS Rapid-II'
_computing_data_reduction 'RAPID AUTO 2.40 (Rigaku 2006)'
_computing_structure_refinement 'SHELXL-97 (Sheldrick, 1997)'
_computing_structure_solution 'SIR92 (Altmare et al., 1994)'
_diffrn_ambient_temperature 113
_diffrn_measured_fraction_theta_full 0.999
_diffrn_measured_fraction_theta_max 0.999
_diffrn_measurement_device_type 'Rigaku R-AXIS RapidII'
_diffrn_measurement_method 'imaging plate'
_diffrn_radiation_monochromator graphite
_diffrn_radiation_source 'fine-focus sealed tube'
_diffrn_radiation_type MoK\a
_diffrn_radiation_wavelength 0.71073
_diffrn_reflns_av_R_equivalents 0.0600
_diffrn_reflns_av_sigmaI/netI 0.0492
_diffrn_reflns_limit_h_max 9
_diffrn_reflns_limit_h_min -9
_diffrn_reflns_limit_k_max 11
_diffrn_reflns_limit_k_min -11
_diffrn_reflns_limit_l_max 12
_diffrn_reflns_limit_l_min -12
_diffrn_reflns_number 6215
_diffrn_reflns_theta_full 27.46
_diffrn_reflns_theta_max 27.46
_diffrn_reflns_theta_min 3.11
_exptl_absorpt_coefficient_mu 6.245
_exptl_absorpt_correction_T_max 1.000
_exptl_absorpt_correction_T_min 0.359
_exptl_absorpt_correction_type multi-scan
_exptl_absorpt_process_details 'RAPID AUTO 2.40 (Rigaku 2006)'
_exptl_crystal_colour colorless
_exptl_crystal_density_diffrn 3.153
_exptl_crystal_description chunk
_exptl_crystal_F_000 576
_exptl_crystal_size_max 0.60
_exptl_crystal_size_mid 0.50
_exptl_crystal_size_min 0.30
_refine_diff_density_max 1.684
_refine_diff_density_min -2.736
_refine_diff_density_rms 0.269
_refine_ls_extinction_coef 0.0034(8)
_refine_ls_extinction_expression Fc^*^=kFc[1+0.001xFc^2^\l^3^/sin(2\q)]^-1/4^
_refine_ls_extinction_method SHELXL
_refine_ls_goodness_of_fit_ref 1.114
_refine_ls_hydrogen_treatment none
_refine_ls_matrix_type full
_refine_ls_number_parameters 93
_refine_ls_number_reflns 1502
_refine_ls_number_restraints 0
_refine_ls_restrained_S_all 1.114
_refine_ls_R_factor_all 0.0405
_refine_ls_R_factor_gt 0.0384
_refine_ls_shift/su_max 0.001
_refine_ls_shift/su_mean 0.000
_refine_ls_structure_factor_coef Fsqd
_refine_ls_weighting_details 'calc w=1/[\s^2^(Fo^2^)+(0.0553P)^2^+0.9937P] where P=(Fo^2^+2Fc^2^)/3'
_refine_ls_weighting_scheme calc
_refine_ls_wR_factor_gt 0.0952
_refine_ls_wR_factor_ref 0.0965
_reflns_number_gt 1439
_reflns_number_total 1502
_reflns_threshold_expression >2sigma(I)
_cod_data_source_file ic3010486_si_001_02.cif
_cod_data_source_block Cs[N(SO2F)2]_I-113K
_cod_database_code 4333518

loop_
_symmetry_equiv_pos_as_xyz
'x, y, z'
'-x+1/2, y+1/2, -z+1/2'
'-x, -y, -z'
'x-1/2, -y-1/2, z-1/2'

loop_
_atom_site_label
_atom_site_type_symbol
_atom_site_fract_x
_atom_site_fract_y
_atom_site_fract_z
_atom_site_U_iso_or_equiv
_atom_site_adp_type
_atom_site_occupancy
_atom_site_symmetry_multiplicity
_atom_site_calc_flag
_atom_site_refinement_flags
_atom_site_disorder_group
Cs1 Cs 0.28020(3) 0.15719(3) 0.39755(3) 0.01758(17) Uani 1 1 d . .
S1 S 0.73988(15) 0.33896(12) 0.51853(12) 0.0169(3) Uani 1 1 d . .
S2 S 0.68749(16) 0.49218(14) 0.28077(12) 0.0217(3) Uani 1 1 d . .
O1 O 0.7386(5) 0.4750(5) 0.5984(3) 0.0225(8) Uani 1 1 d . .
F2A F 0.8798(4) 0.4846(4) 0.2412(3) 0.0271(9) Uani 0.72(6) 1 d P 1
O3A O 0.6678(5) 0.6399(4) 0.3477(4) 0.0268(10) Uani 0.72(6) 1 d P 1
O3B O 0.8798(4) 0.4846(4) 0.2412(3) 0.0271(9) Uani 0.28(6) 1 d P 2
F2B F 0.6678(5) 0.6399(4) 0.3477(4) 0.0268(10) Uani 0.28(6) 1 d P 2
F1 F 0.9397(4) 0.3131(4) 0.4918(4) 0.0306(7) Uani 1 1 d . .
O2 O 0.6819(5) 0.1989(5) 0.5779(4) 0.0277(8) Uani 1 1 d . .
O4 O 0.5812(5) 0.4742(4) 0.1637(3) 0.0265(8) Uani 1 1 d . .
N1 N 0.6558(5) 0.3513(4) 0.3763(4) 0.0164(8) Uani 1 1 d . .

loop_
_atom_site_aniso_label
_atom_site_aniso_U_11
_atom_site_aniso_U_22
_atom_site_aniso_U_33
_atom_site_aniso_U_23
_atom_site_aniso_U_13
_atom_site_aniso_U_12
Cs1 0.0239(2) 0.0154(2) 0.0134(2) -0.00210(9) 0.00000(13) -0.00145(8)
S1 0.0218(6) 0.0155(6) 0.0135(6) 0.0013(4) 0.0014(4) 0.0026(3)
S2 0.0288(6) 0.0202(6) 0.0159(6) 0.0047(4) -0.0065(4) -0.0043(4)
O1 0.0347(19) 0.0178(19) 0.0150(18) -0.0025(12) -0.0025(14) 0.0014(13)
F2A 0.0252(17) 0.0306(19) 0.0257(18) 0.0072(13) 0.0076(12) 0.0010(12)
O3A 0.045(2) 0.0175(18) 0.0176(19) 0.0007(12) 0.0039(15) 0.0013(13)
O3B 0.0252(17) 0.0306(19) 0.0257(18) 0.0072(13) 0.0076(12) 0.0010(12)
F2B 0.045(2) 0.0175(18) 0.0176(19) 0.0007(12) 0.0039(15) 0.0013(13)
F1 0.0218(15) 0.0405(18) 0.0295(18) 0.0075(14) 0.0020(12) 0.0110(12)
O2 0.041(2) 0.0190(18) 0.0234(19) 0.0081(16) 0.0071(15) 0.0010(16)
O4 0.0338(18) 0.032(2) 0.0129(16) -0.0017(14) -0.0082(13) 0.0025(14)
N1 0.023(2) 0.0122(19) 0.014(2) -0.0008(13) -0.0010(15) -0.0016(12)

loop_
_atom_type_symbol
_atom_type_description
_atom_type_scat_dispersion_real
_atom_type_scat_dispersion_imag
_atom_type_scat_source
N N 0.0061 0.0033 'International Tables Vol C Tables 4.2.6.8 and 6.1.1.4'
O O 0.0106 0.0060 'International Tables Vol C Tables 4.2.6.8 and 6.1.1.4'
F F 0.0171 0.0103 'International Tables Vol C Tables 4.2.6.8 and 6.1.1.4'
S S 0.1246 0.1234 'International Tables Vol C Tables 4.2.6.8 and 6.1.1.4'
Cs Cs -0.3680 2.1192 'International Tables Vol C Tables 4.2.6.8 and 6.1.1.4'

loop_
_geom_angle_atom_site_label_1
_geom_angle_atom_site_label_2
_geom_angle_atom_site_label_3
_geom_angle
_geom_angle_site_symmetry_1
_geom_angle_site_symmetry_3
F1 Cs1 O2 119.06(10) 1_455 3_656
F1 Cs1 F2B 66.25(10) 1_455 3_666
O2 Cs1 F2B 118.91(10) 3_656 3_666
F1 Cs1 O3A 66.25(10) 1_455 3_666
O2 Cs1 O3A 118.91(10) 3_656 3_666
F2B Cs1 O3A 0.00(8) 3_666 3_666
F1 Cs1 O1 61.48(9) 1_455 3_666
O2 Cs1 O1 174.09(10) 3_656 3_666
F2B Cs1 O1 55.43(9) 3_666 3_666
O3A Cs1 O1 55.43(9) 3_666 3_666
F1 Cs1 O1 111.88(9) 1_455 4_565
O2 Cs1 O1 74.27(10) 3_656 4_565
F2B Cs1 O1 166.33(10) 3_666 4_565
O3A Cs1 O1 166.33(10) 3_666 4_565
O1 Cs1 O1 111.27(8) 3_666 4_565
F1 Cs1 O4 63.37(10) 1_455 2_545
O2 Cs1 O4 66.81(10) 3_656 2_545
F2B Cs1 O4 121.67(10) 3_666 2_545
O3A Cs1 O4 121.67(10) 3_666 2_545
O1 Cs1 O4 116.99(9) 3_666 2_545
O1 Cs1 O4 65.28(9) 4_565 2_545
F1 Cs1 O4 59.92(9) 1_455 4_566
O2 Cs1 O4 68.78(9) 3_656 4_566
F2B Cs1 O4 65.37(9) 3_666 4_566
O3A Cs1 O4 65.37(9) 3_666 4_566
O1 Cs1 O4 108.17(9) 3_666 4_566
O1 Cs1 O4 126.42(9) 4_565 4_566
O4 Cs1 O4 65.12(10) 2_545 4_566
F1 Cs1 O3B 172.70(9) 1_455 2_645
O2 Cs1 O3B 61.01(9) 3_656 2_645
F2B Cs1 O3B 120.60(9) 3_666 2_645
O3A Cs1 O3B 120.60(9) 3_666 2_645
O1 Cs1 O3B 119.31(8) 3_666 2_645
O1 Cs1 O3B 60.85(9) 4_565 2_645
O4 Cs1 O3B 111.81(9) 2_545 2_645
O4 Cs1 O3B 124.11(9) 4_566 2_645
F1 Cs1 F2A 172.70(9) 1_455 2_645
O2 Cs1 F2A 61.01(9) 3_656 2_645
F2B Cs1 F2A 120.60(9) 3_666 2_645
O3A Cs1 F2A 120.60(9) 3_666 2_645
O1 Cs1 F2A 119.31(8) 3_666 2_645
O1 Cs1 F2A 60.85(9) 4_565 2_645
O4 Cs1 F2A 111.81(9) 2_545 2_645
O4 Cs1 F2A 124.11(9) 4_566 2_645
O3B Cs1 F2A 0.00(14) 2_645 2_645
F1 Cs1 N1 121.97(9) 1_455 .
O2 Cs1 N1 115.23(10) 3_656 .
F2B Cs1 N1 71.01(10) 3_666 .
O3A Cs1 N1 71.01(10) 3_666 .
O1 Cs1 N1 62.40(9) 3_666 .
O1 Cs1 N1 100.78(10) 4_565 .
O4 Cs1 N1 165.36(10) 2_545 .
O4 Cs1 N1 129.51(9) 4_566 .
O3B Cs1 N1 61.27(9) 2_645 .
F2A Cs1 N1 61.27(9) 2_645 .
F1 Cs1 O2 87.72(9) 1_455 4_565
O2 Cs1 O2 116.27(9) 3_656 4_565
F2B Cs1 O2 124.82(9) 3_666 4_565
O3A Cs1 O2 124.82(9) 3_666 4_565
O1 Cs1 O2 69.41(9) 3_666 4_565
O1 Cs1 O2 42.16(10) 4_565 4_565
O4 Cs1 O2 80.48(9) 2_545 4_565
O4 Cs1 O2 140.24(9) 4_566 4_565
O3B Cs1 O2 85.99(8) 2_645 4_565
F2A Cs1 O2 85.99(8) 2_645 4_565
N1 Cs1 O2 86.00(10) . 4_565
O1 S1 O2 117.4(2) . .
O1 S1 N1 116.9(2) . .
O2 S1 N1 108.4(2) . .
O1 S1 F1 103.4(2) . .
O2 S1 F1 105.2(2) . .
N1 S1 F1 103.7(2) . .
O1 S1 Cs1 55.38(15) . 4_666
O2 S1 Cs1 66.97(18) . 4_666
N1 S1 Cs1 159.73(17) . 4_666
F1 S1 Cs1 96.54(14) . 4_666
O1 S1 Cs1 118.55(15) . .
O2 S1 Cs1 61.03(18) . .
N1 S1 Cs1 53.69(15) . .
F1 S1 Cs1 137.67(14) . .
Cs1 S1 Cs1 110.93(3) 4_666 .
O4 S2 O3A 114.6(2) . .
O4 S2 F2A 108.3(2) . .
O3A S2 F2A 105.5(2) . .
O4 S2 N1 109.0(2) . .
O3A S2 N1 112.4(2) . .
F2A S2 N1 106.6(2) . .
O4 S2 Cs1 45.80(15) . 4_665
O3A S2 Cs1 136.60(16) . 4_665
F2A S2 Cs1 63.94(13) . 4_665
N1 S2 Cs1 110.90(16) . 4_665
S1 O1 Cs1 146.4(2) . 3_666
S1 O1 Cs1 103.29(19) . 4_666
Cs1 O1 Cs1 110.26(10) 3_666 4_666
S2 F2A Cs1 148.33(17) . 2_655
S2 F2A Cs1 94.39(14) . 4_665
Cs1 F2A Cs1 84.60(7) 2_655 4_665
S2 O3A Cs1 149.4(2) . 3_666
S1 F1 Cs1 160.0(2) . 1_655
S1 O2 Cs1 148.0(2) . 3_656
S1 O2 Cs1 91.1(2) . 4_666
Cs1 O2 Cs1 105.19(11) 3_656 4_666
S1 O2 Cs1 98.4(2) . .
Cs1 O2 Cs1 91.01(11) 3_656 .
Cs1 O2 Cs1 131.98(11) 4_666 .
S2 O4 Cs1 125.0(2) . 2
S2 O4 Cs1 116.22(19) . 4_665
Cs1 O4 Cs1 114.88(10) 2 4_665
S1 N1 S2 123.1(2) . .
S1 N1 Cs1 104.20(19) . .
S2 N1 Cs1 125.0(2) . .

loop_
_geom_bond_atom_site_label_1
_geom_bond_atom_site_label_2
_geom_bond_distance
_geom_bond_site_symmetry_2
Cs1 F1 3.090(3) 1_455
Cs1 O2 3.098(4) 3_656
Cs1 F2B 3.115(4) 3_666
Cs1 O3A 3.115(4) 3_666
Cs1 O1 3.180(4) 3_666
Cs1 O1 3.217(3) 4_565
Cs1 O4 3.223(4) 2_545
Cs1 O4 3.297(4) 4_566
Cs1 O3B 3.320(3) 2_645
Cs1 F2A 3.320(3) 2_645
Cs1 N1 3.328(4) .
Cs1 O2 3.502(4) 4_565
S1 O1 1.422(4) .
S1 O2 1.422(4) .
S1 N1 1.554(4) .
S1 F1 1.568(3) .
S1 Cs1 3.8040(13) 4_666
S2 O4 1.420(3) .
S2 O3A 1.450(4) .
S2 F2A 1.528(3) .
S2 N1 1.570(4) .
S2 Cs1 4.1263(13) 4_665
O1 Cs1 3.180(4) 3_666
O1 Cs1 3.217(3) 4_666
F2A Cs1 3.320(3) 2_655
F2A Cs1 3.718(3) 4_665
O3A Cs1 3.115(4) 3_666
F1 Cs1 3.090(3) 1_655
O2 Cs1 3.098(4) 3_656
O2 Cs1 3.502(4) 4_666
O4 Cs1 3.223(4) 2
O4 Cs1 3.297(4) 4_665

loop_
_geom_torsion_atom_site_label_1
_geom_torsion_atom_site_label_2
_geom_torsion_atom_site_label_3
_geom_torsion_atom_site_label_4
_geom_torsion
_geom_torsion_site_symmetry_1
_geom_torsion_site_symmetry_4
F1 Cs1 S1 O1 -2.28(19) 1_455 .
O2 Cs1 S1 O1 -139.56(19) 3_656 .
F2B Cs1 S1 O1 -25.53(19) 3_666 .
O3A Cs1 S1 O1 -25.53(19) 3_666 .
O1 Cs1 S1 O1 36.1(2) 3_666 .
O1 Cs1 S1 O1 139.48(16) 4_565 .
O4 Cs1 S1 O1 -100.3(5) 2_545 .
O4 Cs1 S1 O1 -67.09(19) 4_566 .
O3B Cs1 S1 O1 172.59(19) 2_645 .
F2A Cs1 S1 O1 172.59(19) 2_645 .
N1 Cs1 S1 O1 103.8(2) . .
O2 Cs1 S1 O1 94.90(19) 4_565 .
F1 Cs1 S1 O2 105.1(2) 1_455 .
O2 Cs1 S1 O2 -32.2(3) 3_656 .
F2B Cs1 S1 O2 81.8(2) 3_666 .
O3A Cs1 S1 O2 81.8(2) 3_666 .
O1 Cs1 S1 O2 143.5(2) 3_666 .
O1 Cs1 S1 O2 -113.2(2) 4_565 .
O4 Cs1 S1 O2 7.0(5) 2_545 .
O4 Cs1 S1 O2 40.3(2) 4_566 .
O3B Cs1 S1 O2 -80.04(19) 2_645 .
F2A Cs1 S1 O2 -80.04(19) 2_645 .
N1 Cs1 S1 O2 -148.8(3) . .
O2 Cs1 S1 O2 -157.7(2) 4_565 .
F1 Cs1 S1 N1 -106.11(19) 1_455 .
O2 Cs1 S1 N1 116.61(19) 3_656 .
F2B Cs1 S1 N1 -129.36(19) 3_666 .
O3A Cs1 S1 N1 -129.36(19) 3_666 .
O1 Cs1 S1 N1 -67.72(18) 3_666 .
O1 Cs1 S1 N1 35.65(19) 4_565 .
O4 Cs1 S1 N1 155.8(5) 2_545 .
O4 Cs1 S1 N1 -170.92(18) 4_566 .
O3B Cs1 S1 N1 68.77(18) 2_645 .
F2A Cs1 S1 N1 68.77(18) 2_645 .
O2 Cs1 S1 N1 -8.93(18) 4_565 .
F1 Cs1 S1 F1 -174.3(3) 1_455 .
O2 Cs1 S1 F1 48.4(2) 3_656 .
F2B Cs1 S1 F1 162.4(2) 3_666 .
O3A Cs1 S1 F1 162.4(2) 3_666 .
O1 Cs1 S1 F1 -135.9(2) 3_666 .
O1 Cs1 S1 F1 -32.6(2) 4_565 .
O4 Cs1 S1 F1 87.6(5) 2_545 .
O4 Cs1 S1 F1 120.9(2) 4_566 .
O3B Cs1 S1 F1 0.6(2) 2_645 .
F2A Cs1 S1 F1 0.6(2) 2_645 .
N1 Cs1 S1 F1 -68.2(3) . .
O2 Cs1 S1 F1 -77.1(2) 4_565 .
F1 Cs1 S1 Cs1 58.75(8) 1_455 4_666
O2 Cs1 S1 Cs1 -78.53(8) 3_656 4_666
F2B Cs1 S1 Cs1 35.50(8) 3_666 4_666
O3A Cs1 S1 Cs1 35.50(8) 3_666 4_666
O1 Cs1 S1 Cs1 97.14(7) 3_666 4_666
O1 Cs1 S1 Cs1 -159.49(8) 4_565 4_666
O4 Cs1 S1 Cs1 -39.3(5) 2_545 4_666
O4 Cs1 S1 Cs1 -6.06(7) 4_566 4_666
O3B Cs1 S1 Cs1 -126.37(7) 2_645 4_666
F2A Cs1 S1 Cs1 -126.37(7) 2_645 4_666
N1 Cs1 S1 Cs1 164.86(18) . 4_666
O2 Cs1 S1 Cs1 155.93(7) 4_565 4_666
O2 S1 O1 Cs1 -155.2(3) . 3_666
N1 S1 O1 Cs1 -23.7(5) . 3_666
F1 S1 O1 Cs1 89.5(4) . 3_666
Cs1 S1 O1 Cs1 178.2(4) 4_666 3_666
Cs1 S1 O1 Cs1 -85.0(4) . 3_666
O2 S1 O1 Cs1 26.6(3) . 4_666
N1 S1 O1 Cs1 158.14(19) . 4_666
F1 S1 O1 Cs1 -88.70(18) . 4_666
Cs1 S1 O1 Cs1 96.82(12) . 4_666
O4 S2 F2A Cs1 75.2(4) . 2_655
O3A S2 F2A Cs1 -47.9(4) . 2_655
N1 S2 F2A Cs1 -167.6(3) . 2_655
Cs1 S2 F2A Cs1 86.8(3) 4_665 2_655
O4 S2 F2A Cs1 -11.7(2) . 4_665
O3A S2 F2A Cs1 -134.74(17) . 4_665
N1 S2 F2A Cs1 105.57(18) . 4_665
O4 S2 O3A Cs1 162.6(4) . 3_666
F2A S2 O3A Cs1 -78.4(4) . 3_666
N1 S2 O3A Cs1 37.4(5) . 3_666
Cs1 S2 O3A Cs1 -146.6(3) 4_665 3_666
O1 S1 F1 Cs1 172.4(5) . 1_655
O2 S1 F1 Cs1 48.6(6) . 1_655
N1 S1 F1 Cs1 -65.2(6) . 1_655
Cs1 S1 F1 Cs1 116.5(5) 4_666 1_655
Cs1 S1 F1 Cs1 -14.8(7) . 1_655
O1 S1 O2 Cs1 -145.2(4) . 3_656
N1 S1 O2 Cs1 79.5(5) . 3_656
F1 S1 O2 Cs1 -30.9(5) . 3_656
Cs1 S1 O2 Cs1 -121.6(5) 4_666 3_656
Cs1 S1 O2 Cs1 105.6(5) . 3_656
O1 S1 O2 Cs1 -23.6(2) . 4_666
N1 S1 O2 Cs1 -158.87(17) . 4_666
F1 S1 O2 Cs1 90.74(17) . 4_666
Cs1 S1 O2 Cs1 -132.77(14) . 4_666
O1 S1 O2 Cs1 109.1(2) . .
N1 S1 O2 Cs1 -26.1(2) . .
F1 S1 O2 Cs1 -136.49(16) . .
Cs1 S1 O2 Cs1 132.77(14) 4_666 .
F1 Cs1 O2 S1 -86.7(2) 1_455 .
O2 Cs1 O2 S1 149.3(2) 3_656 .
F2B Cs1 O2 S1 -83.82(19) 3_666 .
O3A Cs1 O2 S1 -83.82(19) 3_666 .
O1 Cs1 O2 S1 -33.88(18) 3_666 .
O1 Cs1 O2 S1 79.5(2) 4_565 .
O4 Cs1 O2 S1 -177.84(16) 2_545 .
O4 Cs1 O2 S1 -141.97(19) 4_566 .
O3B Cs1 O2 S1 90.94(18) 2_645 .
F2A Cs1 O2 S1 90.94(18) 2_645 .
N1 Cs1 O2 S1 17.27(15) . .
O2 Cs1 O2 S1 26.7(2) 4_565 .
F1 Cs1 O2 Cs1 123.99(10) 1_455 3_656
O2 Cs1 O2 Cs1 0.0 3_656 3_656
F2B Cs1 O2 Cs1 126.88(13) 3_666 3_656
O3A Cs1 O2 Cs1 126.88(13) 3_666 3_656
O1 Cs1 O2 Cs1 176.83(10) 3_666 3_656
O1 Cs1 O2 Cs1 -69.81(13) 4_565 3_656
O4 Cs1 O2 Cs1 32.9(2) 2_545 3_656
O4 Cs1 O2 Cs1 68.74(10) 4_566 3_656
O3B Cs1 O2 Cs1 -58.35(9) 2_645 3_656
F2A Cs1 O2 Cs1 -58.35(9) 2_645 3_656
N1 Cs1 O2 Cs1 -132.02(17) . 3_656
O2 Cs1 O2 Cs1 -122.58(4) 4_565 3_656
F1 Cs1 O2 Cs1 12.38(19) 1_455 4_666
O2 Cs1 O2 Cs1 -111.61(17) 3_656 4_666
F2B Cs1 O2 Cs1 15.28(13) 3_666 4_666
O3A Cs1 O2 Cs1 15.28(13) 3_666 4_666
O1 Cs1 O2 Cs1 65.22(15) 3_666 4_666
O1 Cs1 O2 Cs1 178.58(11) 4_565 4_666
O4 Cs1 O2 Cs1 -78.7(2) 2_545 4_666
O4 Cs1 O2 Cs1 -42.87(16) 4_566 4_666
O3B Cs1 O2 Cs1 -169.96(18) 2_645 4_666
F2A Cs1 O2 Cs1 -169.96(18) 2_645 4_666
N1 Cs1 O2 Cs1 116.4(2) . 4_666
O2 Cs1 O2 Cs1 125.81(19) 4_565 4_666
O3A S2 O4 Cs1 -24.5(3) . 2
F2A S2 O4 Cs1 -141.9(2) . 2
N1 S2 O4 Cs1 102.4(3) . 2
Cs1 S2 O4 Cs1 -156.5(3) 4_665 2
O3A S2 O4 Cs1 132.1(2) . 4_665
F2A S2 O4 Cs1 14.7(3) . 4_665
N1 S2 O4 Cs1 -101.0(2) . 4_665
O1 S1 N1 S2 43.6(4) . .
O2 S1 N1 S2 179.1(3) . .
F1 S1 N1 S2 -69.5(3) . .
Cs1 S1 N1 S2 105.8(4) 4_666 .
Cs1 S1 N1 S2 150.6(4) . .
O1 S1 N1 Cs1 -107.0(2) . .
O2 S1 N1 Cs1 28.5(2) . .
F1 S1 N1 Cs1 139.95(16) . .
Cs1 S1 N1 Cs1 -44.8(4) 4_666 .
O4 S2 N1 S1 -175.2(3) . .
O3A S2 N1 S1 -47.1(4) . .
F2A S2 N1 S1 68.0(3) . .
Cs1 S2 N1 S1 135.9(2) 4_665 .
O4 S2 N1 Cs1 -30.8(3) . .
O3A S2 N1 Cs1 97.4(3) . .
F2A S2 N1 Cs1 -147.5(2) . .
Cs1 S2 N1 Cs1 -79.6(2) 4_665 .
F1 Cs1 N1 S1 86.69(18) 1_455 .
O2 Cs1 N1 S1 -71.3(2) 3_656 .
F2B Cs1 N1 S1 42.48(16) 3_666 .
O3A Cs1 N1 S1 42.48(16) 3_666 .
O1 Cs1 N1 S1 102.66(19) 3_666 .
O1 Cs1 N1 S1 -148.85(17) 4_565 .
O4 Cs1 N1 S1 -165.9(3) 2_545 .
O4 Cs1 N1 S1 11.2(2) 4_566 .
O3B Cs1 N1 S1 -100.90(18) 2_645 .
F2A Cs1 N1 S1 -100.90(18) 2_645 .
O2 Cs1 N1 S1 171.48(17) 4_565 .
F1 Cs1 N1 S2 -63.2(3) 1_455 .
O2 Cs1 N1 S2 138.8(2) 3_656 .
F2B Cs1 N1 S2 -107.4(3) 3_666 .
O3A Cs1 N1 S2 -107.4(3) 3_666 .
O1 Cs1 N1 S2 -47.2(2) 3_666 .
O1 Cs1 N1 S2 61.3(3) 4_565 .
O4 Cs1 N1 S2 44.2(5) 2_545 .
O4 Cs1 N1 S2 -138.6(2) 4_566 .
O3B Cs1 N1 S2 109.2(3) 2_645 .
F2A Cs1 N1 S2 109.2(3) 2_645 .
O2 Cs1 N1 S2 21.6(2) 4_565 .
